data_7112249
loop_
_publ_author_name
'Julius F. Kogel'
'Nis-Julian Kneusels'
'Jorg Sundermeyer'

_publ_section_title
;
 Two C2-symmetric chelating P2-bisphosphazene superbases connected via a
 binaphthyl backbone - synthesis, structural features and preparation of a
 cationic alkyl aluminum complex
;
_journal_name_full Chem.Commun.
_journal_page_first 4319
_journal_paper_doi 10.1039/C4CC00773E
_journal_volume 50
_journal_year 2014
_chemical_formula_moiety 'C10 H30 Br N6 P2, Br'
_chemical_formula_sum 'C10 H30 Br2 N6 P2'
_chemical_formula_weight 456.16
_chemical_name_common '(Pyr)3P=N-P(Pyr)2Br2 (1)'
_chemical_name_systematic
;

[tris(pyrrolidinyl)phosphazenyl]bis(pyrrolidinyl)bromophosphonium bromide
;
_space_group_IT_number 2
_symmetry_cell_setting triclinic
_symmetry_space_group_name_Hall '-P 1'
_symmetry_space_group_name_H-M 'P -1'
_atom_sites_solution_hydrogens geom
_atom_sites_solution_primary direct
_atom_sites_solution_secondary difmap
_audit_creation_method SHELXL-97
_cell_angle_alpha 108.141(5)
_cell_angle_beta 92.459(5)
_cell_angle_gamma 94.663(5)
_cell_formula_units_Z 2
_cell_length_a 8.1153(5)
_cell_length_b 9.5111(6)
_cell_length_c 13.1754(9)
_cell_measurement_reflns_used 12209
_cell_measurement_temperature 100(2)
_cell_measurement_theta_max 26.66
_cell_measurement_theta_min 1.63
_cell_volume 960.70(11)
_computing_cell_refinement 'STOE X-AREA'
_computing_data_collection 'STOE X-AREA'
_computing_data_reduction 'STOE X-RED'
_computing_molecular_graphics
;
K. Brandenburg, H. Putz: 
Diamond - Crystal and Molecular Structure Visualization v3.2i, 
Crystal Impact GbR, Bonn, Germany, 2012
;
_computing_publication_material 'WinGX publication routines (Farrugia, 1999)'
_computing_structure_refinement 'SHELXL-97 (Sheldrick, 2008)'
_computing_structure_solution 'SIR92 (Giacovazzo et al, 1993)'
_diffrn_ambient_temperature 100(2)
_diffrn_detector_area_resol_mean 6.67
_diffrn_measured_fraction_theta_full 1.000
_diffrn_measured_fraction_theta_max 1.000
_diffrn_measurement_device_type 'STOE IPDS 2T'
_diffrn_measurement_method 'rotation method'
_diffrn_radiation_monochromator graphite
_diffrn_radiation_source 'fine-focus sealed tube'
_diffrn_radiation_type MoK\a
_diffrn_radiation_wavelength 0.71073
_diffrn_reflns_av_R_equivalents 0.0440
_diffrn_reflns_av_sigmaI/netI 0.0354
_diffrn_reflns_limit_h_max 10
_diffrn_reflns_limit_h_min -9
_diffrn_reflns_limit_k_max 11
_diffrn_reflns_limit_k_min -12
_diffrn_reflns_limit_l_max 16
_diffrn_reflns_limit_l_min -16
_diffrn_reflns_number 11610
_diffrn_reflns_theta_full 25.00
_diffrn_reflns_theta_max 26.65
_diffrn_reflns_theta_min 1.63
_exptl_absorpt_coefficient_mu 4.387
_exptl_absorpt_correction_T_max 0.5252
_exptl_absorpt_correction_T_min 0.2588
_exptl_absorpt_correction_type multi-scan
_exptl_absorpt_process_details
;

[c.f. r.h. blessing, acta cryst. (1995), a51, 33-38]

;
_exptl_crystal_colour colorless
_exptl_crystal_density_diffrn 1.577
_exptl_crystal_density_method 'not measured'
_exptl_crystal_description block
_exptl_crystal_F_000 464
_exptl_crystal_size_max 0.25
_exptl_crystal_size_mid 0.22
_exptl_crystal_size_min 0.19
_refine_diff_density_max 0.749
_refine_diff_density_min -0.594
_refine_diff_density_rms 0.108
_refine_ls_extinction_method none
_refine_ls_goodness_of_fit_ref 1.011
_refine_ls_hydrogen_treatment constr
_refine_ls_matrix_type full
_refine_ls_number_parameters 191
_refine_ls_number_reflns 4040
_refine_ls_number_restraints 0
_refine_ls_restrained_S_all 1.011
_refine_ls_R_factor_all 0.0313
_refine_ls_R_factor_gt 0.0258
_refine_ls_shift/su_max 0.002
_refine_ls_shift/su_mean 0.000
_refine_ls_structure_factor_coef Fsqd
_refine_ls_weighting_details 'calc w=1/[\s^2^(Fo^2^)+(0.0381P)^2^+0.0000P] where P=(Fo^2^+2Fc^2^)/3'
_refine_ls_weighting_scheme calc
_refine_ls_wR_factor_gt 0.0583
_refine_ls_wR_factor_ref 0.0599
_reflns_number_gt 3582
_reflns_number_total 4040
_reflns_threshold_expression >2\s(I)
_cod_data_source_file c4cc00773e2.cif
_cod_data_source_block p2nme2br2
_cod_original_cell_volume 960.71(11)
_cod_database_code 7112249
_audit_contact_author 'Joerg Sundermeyer'

loop_
_symmetry_equiv_pos_as_xyz
'x, y, z'
'-x, -y, -z'

loop_
_atom_site_label
_atom_site_type_symbol
_atom_site_fract_x
_atom_site_fract_y
_atom_site_fract_z
_atom_site_U_iso_or_equiv
_atom_site_adp_type
_atom_site_occupancy
_atom_site_symmetry_multiplicity
_atom_site_calc_flag
_atom_site_refinement_flags
Br1 Br 0.57324(2) -0.02852(2) 0.765635(16) 0.02013(7) Uani 1 1 d .
Br2 Br 0.26453(2) 0.67544(2) 0.686422(15) 0.01935(7) Uani 1 1 d .
P1 P 0.71121(6) 0.33299(6) 0.69266(4) 0.01382(11) Uani 1 1 d .
P2 P 0.76112(6) 0.16136(6) 0.84094(4) 0.01497(11) Uani 1 1 d .
N1 N 0.7845(2) 0.5065(2) 0.72096(13) 0.0188(4) Uani 1 1 d .
N4 N 0.7362(2) 0.2967(2) 0.80205(13) 0.0186(4) Uani 1 1 d .
N2 N 0.8079(2) 0.2438(2) 0.58954(13) 0.0164(3) Uani 1 1 d .
N6 N 0.7449(2) 0.2105(2) 0.97036(13) 0.0181(4) Uani 1 1 d .
N3 N 0.5153(2) 0.2905(2) 0.65019(13) 0.0172(4) Uani 1 1 d .
N5 N 0.9389(2) 0.0872(2) 0.82439(13) 0.0185(4) Uani 1 1 d .
C6 C 0.3842(3) 0.2972(3) 0.72410(17) 0.0215(4) Uani 1 1 d .
H6A H 0.3284 0.3846 0.7312 0.032 Uiso 1 1 calc R
H6B H 0.4321 0.3008 0.7929 0.032 Uiso 1 1 calc R
H6C H 0.3061 0.2105 0.6967 0.032 Uiso 1 1 calc R
C10 C 0.7604(3) 0.0965(3) 1.02376(17) 0.0229(5) Uani 1 1 d .
H10A H 0.7849 0.1441 1.0992 0.034 Uiso 1 1 calc R
H10B H 0.8481 0.0376 0.9949 0.034 Uiso 1 1 calc R
H10C H 0.6580 0.0336 1.0119 0.034 Uiso 1 1 calc R
C5 C 0.4528(3) 0.3077(3) 0.54843(16) 0.0189(4) Uani 1 1 d .
H5A H 0.3724 0.2256 0.5121 0.028 Uiso 1 1 calc R
H5B H 0.5433 0.3097 0.5041 0.028 Uiso 1 1 calc R
H5C H 0.4021 0.3990 0.5628 0.028 Uiso 1 1 calc R
C4 C 0.7421(3) 0.0993(2) 0.51460(16) 0.0189(4) Uani 1 1 d .
H4A H 0.7219 0.1084 0.4447 0.028 Uiso 1 1 calc R
H4B H 0.6402 0.0663 0.5383 0.028 Uiso 1 1 calc R
H4C H 0.8210 0.0284 0.5116 0.028 Uiso 1 1 calc R
C7 C 1.0841(3) 0.1896(3) 0.88048(18) 0.0281(5) Uani 1 1 d .
H7A H 1.1797 0.1354 0.8762 0.042 Uiso 1 1 calc R
H7B H 1.0635 0.2344 0.9542 0.042 Uiso 1 1 calc R
H7C H 1.1036 0.2658 0.8475 0.042 Uiso 1 1 calc R
C1 C 0.8278(3) 0.6088(3) 0.82804(18) 0.0314(5) Uani 1 1 d .
H1A H 0.9323 0.6646 0.8293 0.047 Uiso 1 1 calc R
H1B H 0.8359 0.5538 0.8777 0.047 Uiso 1 1 calc R
H1C H 0.7437 0.6758 0.8480 0.047 Uiso 1 1 calc R
C2 C 0.7687(3) 0.5811(3) 0.63915(17) 0.0223(4) Uani 1 1 d .
H2A H 0.6724 0.6349 0.6496 0.034 Uiso 1 1 calc R
H2B H 0.7578 0.5082 0.5693 0.034 Uiso 1 1 calc R
H2C H 0.8655 0.6490 0.6451 0.034 Uiso 1 1 calc R
C3 C 0.9729(2) 0.2962(3) 0.56650(17) 0.0204(4) Uani 1 1 d .
H3A H 1.0487 0.2241 0.5674 0.031 Uiso 1 1 calc R
H3B H 1.0109 0.3892 0.6199 0.031 Uiso 1 1 calc R
H3C H 0.9669 0.3095 0.4972 0.031 Uiso 1 1 calc R
C9 C 0.6272(3) 0.3171(3) 1.01846(18) 0.0307(5) Uani 1 1 d .
H9A H 0.5167 0.2678 1.0044 0.046 Uiso 1 1 calc R
H9B H 0.6346 0.3968 0.9880 0.046 Uiso 1 1 calc R
H9C H 0.6532 0.3566 1.0944 0.046 Uiso 1 1 calc R
C8 C 0.9757(3) -0.0068(3) 0.71806(18) 0.0238(5) Uani 1 1 d .
H8A H 1.0122 0.0549 0.6763 0.036 Uiso 1 1 calc R
H8B H 0.8776 -0.0693 0.6829 0.036 Uiso 1 1 calc R
H8C H 1.0614 -0.0676 0.7254 0.036 Uiso 1 1 calc R

loop_
_atom_site_aniso_label
_atom_site_aniso_U_11
_atom_site_aniso_U_22
_atom_site_aniso_U_33
_atom_site_aniso_U_23
_atom_site_aniso_U_13
_atom_site_aniso_U_12
Br1 0.01859(11) 0.01858(12) 0.02225(11) 0.00639(9) -0.00029(8) -0.00250(8)
Br2 0.02002(11) 0.01957(12) 0.01843(11) 0.00617(9) 0.00141(7) 0.00101(8)
P1 0.0134(2) 0.0140(3) 0.0144(2) 0.0053(2) 0.00106(18) 0.00009(19)
P2 0.0143(2) 0.0171(3) 0.0143(2) 0.0065(2) 0.00085(18) -0.0001(2)
N1 0.0247(9) 0.0154(9) 0.0158(8) 0.0056(7) 0.0004(7) -0.0027(7)
N4 0.0206(9) 0.0181(9) 0.0170(8) 0.0066(7) -0.0009(7) -0.0015(7)
N2 0.0132(8) 0.0173(9) 0.0182(8) 0.0054(7) 0.0021(6) 0.0004(7)
N6 0.0205(9) 0.0206(10) 0.0159(8) 0.0090(7) 0.0030(6) 0.0037(7)
N3 0.0135(8) 0.0237(10) 0.0165(8) 0.0093(7) 0.0019(6) 0.0018(7)
N5 0.0151(8) 0.0229(10) 0.0181(8) 0.0073(7) 0.0026(6) 0.0028(7)
C6 0.0157(10) 0.0285(13) 0.0242(11) 0.0128(10) 0.0063(8) 0.0045(9)
C10 0.0265(11) 0.0256(12) 0.0203(10) 0.0123(9) 0.0034(8) 0.0027(9)
C5 0.0159(10) 0.0251(12) 0.0170(10) 0.0090(9) -0.0006(7) 0.0018(8)
C4 0.0198(10) 0.0161(11) 0.0194(10) 0.0032(8) 0.0017(8) 0.0028(8)
C7 0.0160(10) 0.0422(15) 0.0249(11) 0.0103(11) 0.0008(8) -0.0014(10)
C1 0.0501(15) 0.0200(12) 0.0197(11) 0.0029(9) 0.0022(10) -0.0080(11)
C2 0.0269(11) 0.0185(11) 0.0236(11) 0.0105(9) -0.0009(9) -0.0004(9)
C3 0.0133(10) 0.0251(12) 0.0244(10) 0.0098(9) 0.0035(8) 0.0022(8)
C9 0.0407(14) 0.0355(15) 0.0197(11) 0.0098(10) 0.0081(10) 0.0177(11)
C8 0.0228(11) 0.0231(12) 0.0263(11) 0.0071(10) 0.0067(9) 0.0071(9)

loop_
_atom_type_symbol
_atom_type_description
_atom_type_scat_dispersion_real
_atom_type_scat_dispersion_imag
_atom_type_scat_source
C C 0.0033 0.0016 'International Tables Vol C Tables 4.2.6.8 and 6.1.1.4'
H H 0.0000 0.0000 'International Tables Vol C Tables 4.2.6.8 and 6.1.1.4'
N N 0.0061 0.0033 'International Tables Vol C Tables 4.2.6.8 and 6.1.1.4'
P P 0.1023 0.0942 'International Tables Vol C Tables 4.2.6.8 and 6.1.1.4'
Br Br -0.2901 2.4595 'International Tables Vol C Tables 4.2.6.8 and 6.1.1.4'

loop_
_geom_angle_atom_site_label_1
_geom_angle_atom_site_label_2
_geom_angle_atom_site_label_3
_geom_angle
N4 P1 N1 104.81(9)
N4 P1 N2 119.34(10)
N1 P1 N2 104.92(9)
N4 P1 N3 107.92(9)
N1 P1 N3 117.09(10)
N2 P1 N3 103.44(9)
N4 P2 N6 108.86(10)
N4 P2 N5 119.14(9)
N6 P2 N5 104.04(9)
N4 P2 Br1 112.50(8)
N6 P2 Br1 107.53(7)
N5 P2 Br1 103.95(8)
C1 N1 C2 113.39(18)
C1 N1 P1 125.29(14)
C2 N1 P1 119.42(15)
P2 N4 P1 139.12(13)
C4 N2 C3 113.50(16)
C4 N2 P1 122.96(13)
C3 N2 P1 123.45(15)
C9 N6 C10 113.16(17)
C9 N6 P2 119.21(14)
C10 N6 P2 117.84(15)
C6 N3 C5 111.81(16)
C6 N3 P1 121.93(14)
C5 N3 P1 121.18(13)
C8 N5 C7 111.71(17)
C8 N5 P2 120.02(14)
C7 N5 P2 114.24(16)
N3 C6 H6A 109.5
N3 C6 H6B 109.5
H6A C6 H6B 109.5
N3 C6 H6C 109.5
H6A C6 H6C 109.5
H6B C6 H6C 109.5
N6 C10 H10A 109.5
N6 C10 H10B 109.5
H10A C10 H10B 109.5
N6 C10 H10C 109.5
H10A C10 H10C 109.5
H10B C10 H10C 109.5
N3 C5 H5A 109.5
N3 C5 H5B 109.5
H5A C5 H5B 109.5
N3 C5 H5C 109.5
H5A C5 H5C 109.5
H5B C5 H5C 109.5
N2 C4 H4A 109.5
N2 C4 H4B 109.5
H4A C4 H4B 109.5
N2 C4 H4C 109.5
H4A C4 H4C 109.5
H4B C4 H4C 109.5
N5 C7 H7A 109.5
N5 C7 H7B 109.5
H7A C7 H7B 109.5
N5 C7 H7C 109.5
H7A C7 H7C 109.5
H7B C7 H7C 109.5
N1 C1 H1A 109.5
N1 C1 H1B 109.5
H1A C1 H1B 109.5
N1 C1 H1C 109.5
H1A C1 H1C 109.5
H1B C1 H1C 109.5
N1 C2 H2A 109.5
N1 C2 H2B 109.5
H2A C2 H2B 109.5
N1 C2 H2C 109.5
H2A C2 H2C 109.5
H2B C2 H2C 109.5
N2 C3 H3A 109.5
N2 C3 H3B 109.5
H3A C3 H3B 109.5
N2 C3 H3C 109.5
H3A C3 H3C 109.5
H3B C3 H3C 109.5
N6 C9 H9A 109.5
N6 C9 H9B 109.5
H9A C9 H9B 109.5
N6 C9 H9C 109.5
H9A C9 H9C 109.5
H9B C9 H9C 109.5
N5 C8 H8A 109.5
N5 C8 H8B 109.5
H8A C8 H8B 109.5
N5 C8 H8C 109.5
H8A C8 H8C 109.5
H8B C8 H8C 109.5

loop_
_geom_bond_atom_site_label_1
_geom_bond_atom_site_label_2
_geom_bond_distance
Br1 P2 2.2084(10)
P1 N4 1.5916(17)
P1 N1 1.630(2)
P1 N2 1.6319(18)
P1 N3 1.638(2)
P2 N4 1.5509(19)
P2 N6 1.6359(18)
P2 N5 1.6499(19)
N1 C1 1.452(3)
N1 C2 1.470(3)
N2 C4 1.463(3)
N2 C3 1.467(3)
N6 C9 1.467(3)
N6 C10 1.475(3)
N3 C6 1.465(2)
N3 C5 1.474(2)
N5 C8 1.467(3)
N5 C7 1.475(3)
C6 H6A 0.9600
C6 H6B 0.9600
C6 H6C 0.9600
C10 H10A 0.9600
C10 H10B 0.9600
C10 H10C 0.9600
C5 H5A 0.9600
C5 H5B 0.9600
C5 H5C 0.9600
C4 H4A 0.9600
C4 H4B 0.9600
C4 H4C 0.9600
C7 H7A 0.9600
C7 H7B 0.9600
C7 H7C 0.9600
C1 H1A 0.9600
C1 H1B 0.9600
C1 H1C 0.9600
C2 H2A 0.9600
C2 H2B 0.9600
C2 H2C 0.9600
C3 H3A 0.9600
C3 H3B 0.9600
C3 H3C 0.9600
C9 H9A 0.9600
C9 H9B 0.9600
C9 H9C 0.9600
C8 H8A 0.9600
C8 H8B 0.9600
C8 H8C 0.9600

loop_
_geom_torsion_atom_site_label_1
_geom_torsion_atom_site_label_2
_geom_torsion_atom_site_label_3
_geom_torsion_atom_site_label_4
_geom_torsion
N4 P1 N1 C1 -11.8(2)
N2 P1 N1 C1 -138.29(19)
N3 P1 N1 C1 107.7(2)
N4 P1 N1 C2 -175.00(16)
N2 P1 N1 C2 58.49(18)
N3 P1 N1 C2 -55.49(18)
N6 P2 N4 P1 -170.03(16)
N5 P2 N4 P1 71.0(2)
Br1 P2 N4 P1 -50.95(19)
N1 P1 N4 P2 -152.64(17)
N2 P1 N4 P2 -35.6(2)
N3 P1 N4 P2 81.88(19)
N4 P1 N2 C4 85.84(18)
N1 P1 N2 C4 -157.21(15)
N3 P1 N2 C4 -33.97(18)
N4 P1 N2 C3 -90.49(18)
N1 P1 N2 C3 26.45(18)
N3 P1 N2 C3 149.70(16)
N4 P2 N6 C9 34.9(2)
N5 P2 N6 C9 162.88(18)
Br1 P2 N6 C9 -87.27(18)
N4 P2 N6 C10 178.46(15)
N5 P2 N6 C10 -53.52(17)
Br1 P2 N6 C10 56.32(16)
N4 P1 N3 C6 28.9(2)
N1 P1 N3 C6 -88.92(18)
N2 P1 N3 C6 156.28(17)
N4 P1 N3 C5 -178.36(16)
N1 P1 N3 C5 63.80(19)
N2 P1 N3 C5 -51.01(19)
N4 P2 N5 C8 -75.60(19)
N6 P2 N5 C8 163.00(16)
Br1 P2 N5 C8 50.55(16)
N4 P2 N5 C7 61.17(17)
N6 P2 N5 C7 -60.23(16)
Br1 P2 N5 C7 -172.68(12)
